data_7128122
loop_
_publ_author_name
'Zhou, Fei'
'Li, Can'
'Li, Meng'
'Jin, Yangbin'
'Jiang, Huanfeng'
'Zhang, Yingjun'
'Wu, Wanqing'

_publ_section_title
;
 Synthesis of 2-isoxazolyl-2,3-dihydrobenzofurans <i>via</i>
 palladium-catalyzed cascade cyclization of alkenyl ethers.
;
_journal_issue 39
_journal_name_full 'Chemical communications (Cambridge, England)'
_journal_page_first 4799
_journal_page_last 4802
_journal_paper_doi 10.1039/d1cc00709b
_journal_volume 57
_journal_year 2021
_chemical_formula_moiety 'C24 H19 N O2'
_chemical_formula_sum 'C24 H19 N O2'
_chemical_formula_weight 353.40
_space_group_crystal_system monoclinic
_space_group_IT_number 14
_space_group_name_Hall '-P 2yn'
_space_group_name_H-M_alt 'P 1 21/n 1'
_atom_sites_solution_hydrogens geom
_atom_sites_solution_primary dual
_audit_creation_date 2020-12-18
_audit_creation_method
;
Olex2 1.2
(compiled 2018.05.29 svn.r3508 for OlexSys, GUI svn.r5506)
;
_audit_update_record
;
2020-12-29 deposited with the CCDC.	2021-03-31 downloaded from the CCDC.
;
_cell_angle_alpha 90
_cell_angle_beta 99.844(3)
_cell_angle_gamma 90
_cell_formula_units_Z 4
_cell_length_a 5.8481(5)
_cell_length_b 20.1032(17)
_cell_length_c 15.8952(16)
_cell_measurement_reflns_used 1349
_cell_measurement_temperature 298
_cell_measurement_theta_max 20.792
_cell_measurement_theta_min 2.408
_cell_volume 1841.2(3)
_computing_cell_refinement 'SAINT V8.40A (?, 2016)'
_computing_data_reduction 'SAINT V8.40A (?, 2016)'
_computing_molecular_graphics 'Olex2 (Dolomanov et al., 2009)'
_computing_publication_material 'Olex2 (Dolomanov et al., 2009)'
_computing_structure_refinement 'ShelXL (Sheldrick, 2015)'
_computing_structure_solution 'ShelXT (Sheldrick, 2015)'
_diffrn_ambient_temperature 298
_diffrn_measured_fraction_theta_full 0.999
_diffrn_measured_fraction_theta_max 0.999
_diffrn_measurement_device_type 'D8 VENTURE'
_diffrn_measurement_method '\f and \w scans'
_diffrn_radiation_type MoK\a
_diffrn_radiation_wavelength 0.71073
_diffrn_reflns_av_R_equivalents 0.1022
_diffrn_reflns_av_unetI/netI 0.1017
_diffrn_reflns_Laue_measured_fraction_full 0.999
_diffrn_reflns_Laue_measured_fraction_max 0.999
_diffrn_reflns_limit_h_max 6
_diffrn_reflns_limit_h_min -7
_diffrn_reflns_limit_k_max 24
_diffrn_reflns_limit_k_min -24
_diffrn_reflns_limit_l_max 19
_diffrn_reflns_limit_l_min -16
_diffrn_reflns_number 14808
_diffrn_reflns_point_group_measured_fraction_full 0.999
_diffrn_reflns_point_group_measured_fraction_max 0.999
_diffrn_reflns_theta_full 25.242
_diffrn_reflns_theta_max 25.348
_diffrn_reflns_theta_min 2.026
_diffrn_standards_number 0
_exptl_absorpt_coefficient_mu 0.081
_exptl_absorpt_correction_T_max 0.7454
_exptl_absorpt_correction_T_min 0.6633
_exptl_absorpt_correction_type multi-scan
_exptl_absorpt_process_details
'SADABS-2016/2 (Bruker,2016/2) was used for absorption correction. wR2(int) was 0.0926 before and 0.0662 after correction. The Ratio of minimum to maximum transmission is 0.8899. The \l/2 correction factor is Not present.'
_exptl_crystal_colour colourless
_exptl_crystal_colour_primary colourless
_exptl_crystal_density_diffrn 1.275
_exptl_crystal_description block
_exptl_crystal_F_000 744
_exptl_crystal_size_max 0.12
_exptl_crystal_size_mid 0.08
_exptl_crystal_size_min 0.05
_refine_diff_density_max 0.164
_refine_diff_density_min -0.298
_refine_diff_density_rms 0.049
_refine_ls_extinction_method none
_refine_ls_goodness_of_fit_ref 1.057
_refine_ls_hydrogen_treatment constr
_refine_ls_matrix_type full
_refine_ls_number_parameters 245
_refine_ls_number_reflns 3350
_refine_ls_number_restraints 0
_refine_ls_restrained_S_all 1.057
_refine_ls_R_factor_all 0.1600
_refine_ls_R_factor_gt 0.0633
_refine_ls_shift/su_max 0.001
_refine_ls_shift/su_mean 0.000
_refine_ls_structure_factor_coef Fsqd
_refine_ls_weighting_details 'w=1/[\s^2^(Fo^2^)+(0.0491P)^2^+0.0493P] where P=(Fo^2^+2Fc^2^)/3'
_refine_ls_weighting_scheme calc
_refine_ls_wR_factor_gt 0.1145
_refine_ls_wR_factor_ref 0.1535
_reflns_Friedel_coverage 0.000
_reflns_number_gt 1675
_reflns_number_total 3350
_reflns_threshold_expression 'I > 2\s(I)'
_cod_data_source_file d1cc00709b2.cif
_cod_data_source_block 1218zsi_0m
_cod_depositor_comments 'Adding full bibliography for 7128121--7128122.cif.'
_cod_database_code 7128122
_shelx_shelxl_version_number 2018/3
_shelx_space_group_comment
;
The symmetry employed for this shelxl refinement is uniquely defined
by the following loop, which should always be used as a source of
symmetry information in preference to the above space-group names.
They are only intended as comments.
;
_shelx_estimated_absorpt_t_max 0.996
_shelx_estimated_absorpt_t_min 0.990
_olex2_refinement_description
;
1. Fixed Uiso
 At 1.2 times of:
  All C(H) groups
 At 1.5 times of:
  All C(H,H,H) groups
2.a Ternary CH refined with riding coordinates:
 C9(H9), C7(H7)
2.b Aromatic/amide H refined with riding coordinates:
 C2(H2), C5(H5), C17(H17), C4(H4), C3(H3), C24(H24), C13(H13), C20(H20),
 C16(H16), C15(H15), C14(H14), C23(H23), C21(H21), C22(H22)
2.c Idealised Me refined as rotating group:
 C8(H8A,H8B,H8C)
;
_olex2_submission_special_instructions 'No special instructions were received'

loop_
_space_group_symop_operation_xyz
'x, y, z'
'-x+1/2, y+1/2, -z+1/2'
'-x, -y, -z'
'x-1/2, -y-1/2, z-1/2'

loop_
_atom_site_label
_atom_site_type_symbol
_atom_site_fract_x
_atom_site_fract_y
_atom_site_fract_z
_atom_site_U_iso_or_equiv
_atom_site_adp_type
_atom_site_occupancy
_atom_site_site_symmetry_order
_atom_site_calc_flag
_atom_site_refinement_flags_posn
_atom_site_refinement_flags_adp
_atom_site_refinement_flags_occupancy
_atom_site_disorder_assembly
_atom_site_disorder_group
O2 O 0.2841(3) 0.54092(10) 0.73741(14) 0.0478(6) Uani 1 1 d . . . . .
O1 O 0.5437(4) 0.73084(11) 0.64061(16) 0.0663(7) Uani 1 1 d . . . . .
N1 N 0.7091(4) 0.72069(12) 0.71530(17) 0.0488(7) Uani 1 1 d . . . . .
C10 C 0.5111(5) 0.62521(14) 0.6810(2) 0.0404(8) Uani 1 1 d . . . . .
C9 C 0.4406(5) 0.55406(14) 0.6768(2) 0.0430(8) Uani 1 1 d . . . . .
H9 H 0.354052 0.545725 0.619308 0.052 Uiso 1 1 calc R . . . .
C7 C 0.6381(5) 0.50188(14) 0.6942(2) 0.0406(8) Uani 1 1 d . . . . .
H7 H 0.771468 0.521695 0.731540 0.049 Uiso 1 1 calc R . . . .
C1 C 0.3310(5) 0.47698(15) 0.7676(2) 0.0429(8) Uani 1 1 d . . . . .
C6 C 0.5284(5) 0.45049(14) 0.7442(2) 0.0414(8) Uani 1 1 d . . . . .
C18 C 0.6854(5) 0.65826(16) 0.7389(2) 0.0454(8) Uani 1 1 d . . . . .
C19 C 0.8322(6) 0.63782(16) 0.8194(2) 0.0464(9) Uani 1 1 d . . . . .
C2 C 0.1989(5) 0.44362(16) 0.8178(2) 0.0490(9) Uani 1 1 d . . . . .
H2 H 0.069249 0.463138 0.834236 0.059 Uiso 1 1 calc R . . . .
C5 C 0.5962(6) 0.38687(15) 0.7703(2) 0.0491(9) Uani 1 1 d . . . . .
H5 H 0.728403 0.367916 0.755122 0.059 Uiso 1 1 calc R . . . .
C11 C 0.4266(6) 0.67358(16) 0.6226(2) 0.0465(8) Uani 1 1 d . . . . .
C12 C 0.2399(6) 0.67370(15) 0.5483(2) 0.0453(8) Uani 1 1 d . . . . .
C17 C 0.0334(6) 0.64088(16) 0.5526(2) 0.0541(9) Uani 1 1 d . . . . .
H17 H 0.014806 0.619059 0.602583 0.065 Uiso 1 1 calc R . . . .
C4 C 0.4626(6) 0.35175(16) 0.8196(2) 0.0541(9) Uani 1 1 d . . . . .
H4 H 0.505652 0.308759 0.837236 0.065 Uiso 1 1 calc R . . . .
C3 C 0.2679(6) 0.37961(16) 0.8427(2) 0.0537(9) Uani 1 1 d . . . . .
H3 H 0.180939 0.355117 0.875566 0.064 Uiso 1 1 calc R . . . .
C24 C 0.7475(6) 0.59470(17) 0.8747(2) 0.0545(9) Uani 1 1 d . . . . .
H24 H 0.599991 0.576545 0.859403 0.065 Uiso 1 1 calc R . . . .
C13 C 0.2619(6) 0.70736(16) 0.4738(2) 0.0555(10) Uani 1 1 d . . . . .
H13 H 0.396865 0.730978 0.470575 0.067 Uiso 1 1 calc R . . . .
C8 C 0.7163(6) 0.47652(17) 0.6132(2) 0.0606(10) Uani 1 1 d . . . . .
H8A H 0.586697 0.456859 0.576349 0.091 Uiso 1 1 calc GR . . . .
H8B H 0.835931 0.443793 0.627962 0.091 Uiso 1 1 calc GR . . . .
H8C H 0.775330 0.512968 0.584272 0.091 Uiso 1 1 calc GR . . . .
C20 C 1.0527(6) 0.66423(18) 0.8435(3) 0.0634(11) Uani 1 1 d . . . . .
H20 H 1.112366 0.693154 0.807021 0.076 Uiso 1 1 calc R . . . .
C16 C -0.1434(6) 0.64036(18) 0.4837(3) 0.0649(11) Uani 1 1 d . . . . .
H16 H -0.281388 0.618340 0.487120 0.078 Uiso 1 1 calc R . . . .
C15 C -0.1168(7) 0.67252(19) 0.4092(3) 0.0660(11) Uani 1 1 d . . . . .
H15 H -0.235650 0.671495 0.362141 0.079 Uiso 1 1 calc R . . . .
C14 C 0.0847(7) 0.70589(18) 0.4046(3) 0.0656(11) Uani 1 1 d . . . . .
H14 H 0.101917 0.727695 0.354445 0.079 Uiso 1 1 calc R . . . .
C23 C 0.8803(7) 0.57846(19) 0.9524(2) 0.0689(11) Uani 1 1 d . . . . .
H23 H 0.822016 0.549692 0.989362 0.083 Uiso 1 1 calc R . . . .
C21 C 1.1839(6) 0.6478(2) 0.9212(3) 0.0718(12) Uani 1 1 d . . . . .
H21 H 1.331083 0.666029 0.937089 0.086 Uiso 1 1 calc R . . . .
C22 C 1.0989(8) 0.6049(2) 0.9749(3) 0.0764(12) Uani 1 1 d . . . . .
H22 H 1.189193 0.593548 1.026916 0.092 Uiso 1 1 calc R . . . .

loop_
_atom_site_aniso_label
_atom_site_aniso_U_11
_atom_site_aniso_U_22
_atom_site_aniso_U_33
_atom_site_aniso_U_23
_atom_site_aniso_U_13
_atom_site_aniso_U_12
O2 0.0438(13) 0.0336(12) 0.0690(16) 0.0082(11) 0.0177(12) 0.0036(10)
O1 0.0827(19) 0.0436(15) 0.0728(19) 0.0044(13) 0.0142(16) -0.0047(13)
N1 0.0580(18) 0.0361(17) 0.0486(19) -0.0004(14) -0.0016(15) -0.0081(14)
C10 0.043(2) 0.0316(18) 0.047(2) -0.0007(16) 0.0098(17) 0.0023(15)
C9 0.0455(19) 0.0377(19) 0.045(2) 0.0018(16) 0.0061(16) -0.0026(16)
C7 0.0419(18) 0.0310(17) 0.049(2) -0.0041(15) 0.0083(16) 0.0016(15)
C1 0.048(2) 0.0316(18) 0.048(2) 0.0037(16) 0.0062(17) 0.0000(16)
C6 0.0422(19) 0.0347(19) 0.045(2) 0.0018(16) 0.0023(16) 0.0019(15)
C18 0.048(2) 0.039(2) 0.052(2) -0.0049(17) 0.0150(18) 0.0000(16)
C19 0.048(2) 0.041(2) 0.050(2) -0.0103(17) 0.0081(18) 0.0026(16)
C2 0.043(2) 0.044(2) 0.062(2) 0.0074(18) 0.0152(18) 0.0004(17)
C5 0.047(2) 0.041(2) 0.058(2) -0.0031(17) 0.0071(18) 0.0034(16)
C11 0.052(2) 0.036(2) 0.055(2) 0.0008(17) 0.0191(18) 0.0020(17)
C12 0.051(2) 0.0361(18) 0.051(2) 0.0051(17) 0.0133(18) 0.0041(16)
C17 0.055(2) 0.052(2) 0.056(2) 0.0103(18) 0.011(2) 0.0062(19)
C4 0.060(2) 0.0358(19) 0.066(3) 0.0076(18) 0.008(2) 0.0046(18)
C3 0.060(2) 0.044(2) 0.059(2) 0.0094(18) 0.0134(19) -0.0043(18)
C24 0.057(2) 0.052(2) 0.054(3) -0.0042(19) 0.007(2) -0.0033(18)
C13 0.061(2) 0.046(2) 0.062(3) 0.0125(19) 0.019(2) 0.0017(18)
C8 0.070(2) 0.051(2) 0.066(3) -0.0015(19) 0.027(2) 0.0003(19)
C20 0.052(2) 0.063(3) 0.074(3) -0.010(2) 0.008(2) -0.002(2)
C16 0.054(2) 0.063(3) 0.075(3) 0.010(2) 0.005(2) 0.0000(19)
C15 0.070(3) 0.060(3) 0.062(3) 0.002(2) -0.006(2) 0.013(2)
C14 0.080(3) 0.062(3) 0.056(3) 0.014(2) 0.011(2) 0.009(2)
C23 0.080(3) 0.070(3) 0.053(3) -0.001(2) 0.001(2) -0.002(2)
C21 0.050(2) 0.075(3) 0.086(3) -0.019(3) -0.002(3) 0.000(2)
C22 0.073(3) 0.081(3) 0.068(3) -0.008(3) -0.010(3) 0.010(2)

loop_
_atom_type_symbol
_atom_type_description
_atom_type_scat_dispersion_real
_atom_type_scat_dispersion_imag
_atom_type_scat_source
C C 0.0033 0.0016 'International Tables Vol C Tables 4.2.6.8 and 6.1.1.4'
H H 0.0000 0.0000 'International Tables Vol C Tables 4.2.6.8 and 6.1.1.4'
N N 0.0061 0.0033 'International Tables Vol C Tables 4.2.6.8 and 6.1.1.4'
O O 0.0106 0.0060 'International Tables Vol C Tables 4.2.6.8 and 6.1.1.4'

loop_
_geom_angle_atom_site_label_1
_geom_angle_atom_site_label_2
_geom_angle_atom_site_label_3
_geom_angle
_geom_angle_site_symmetry_1
_geom_angle_site_symmetry_3
_geom_angle_publ_flag
C1 O2 C9 106.7(2) . . ?
C11 O1 N1 107.8(2) . . ?
C18 N1 O1 106.6(2) . . ?
C18 C10 C9 130.1(3) . . ?
C11 C10 C9 125.7(3) . . ?
C11 C10 C18 104.0(3) . . ?
O2 C9 C10 110.1(2) . . ?
O2 C9 H9 107.6 . . ?
O2 C9 C7 106.9(2) . . ?
C10 C9 H9 107.6 . . ?
C10 C9 C7 116.8(2) . . ?
C7 C9 H9 107.6 . . ?
C9 C7 H7 108.9 . . ?
C6 C7 C9 100.7(2) . . ?
C6 C7 H7 108.9 . . ?
C6 C7 C8 115.5(3) . . ?
C8 C7 C9 113.4(3) . . ?
C8 C7 H7 108.9 . . ?
C6 C1 O2 113.0(3) . . ?
C2 C1 O2 123.8(3) . . ?
C2 C1 C6 123.1(3) . . ?
C1 C6 C7 109.1(3) . . ?
C1 C6 C5 119.2(3) . . ?
C5 C6 C7 131.6(3) . . ?
N1 C18 C10 111.1(3) . . ?
N1 C18 C19 115.9(3) . . ?
C10 C18 C19 133.0(3) . . ?
C24 C19 C18 120.5(3) . . ?
C24 C19 C20 118.8(3) . . ?
C20 C19 C18 120.6(3) . . ?
C1 C2 H2 121.5 . . ?
C1 C2 C3 116.9(3) . . ?
C3 C2 H2 121.5 . . ?
C6 C5 H5 120.7 . . ?
C6 C5 C4 118.6(3) . . ?
C4 C5 H5 120.7 . . ?
O1 C11 C10 110.5(3) . . ?
O1 C11 C12 116.9(3) . . ?
C10 C11 C12 132.6(3) . . ?
C17 C12 C11 119.7(3) . . ?
C17 C12 C13 118.8(3) . . ?
C13 C12 C11 121.5(3) . . ?
C12 C17 H17 119.7 . . ?
C16 C17 C12 120.5(3) . . ?
C16 C17 H17 119.7 . . ?
C5 C4 H4 119.5 . . ?
C3 C4 C5 121.0(3) . . ?
C3 C4 H4 119.5 . . ?
C2 C3 H3 119.5 . . ?
C4 C3 C2 121.1(3) . . ?
C4 C3 H3 119.5 . . ?
C19 C24 H24 119.7 . . ?
C23 C24 C19 120.5(3) . . ?
C23 C24 H24 119.7 . . ?
C12 C13 H13 119.9 . . ?
C14 C13 C12 120.3(3) . . ?
C14 C13 H13 119.9 . . ?
C7 C8 H8A 109.5 . . ?
C7 C8 H8B 109.5 . . ?
C7 C8 H8C 109.5 . . ?
H8A C8 H8B 109.5 . . ?
H8A C8 H8C 109.5 . . ?
H8B C8 H8C 109.5 . . ?
C19 C20 H20 119.9 . . ?
C21 C20 C19 120.3(4) . . ?
C21 C20 H20 119.9 . . ?
C17 C16 H16 120.0 . . ?
C17 C16 C15 120.1(4) . . ?
C15 C16 H16 120.0 . . ?
C16 C15 H15 120.0 . . ?
C14 C15 C16 120.0(4) . . ?
C14 C15 H15 120.0 . . ?
C13 C14 H14 119.8 . . ?
C15 C14 C13 120.4(4) . . ?
C15 C14 H14 119.8 . . ?
C24 C23 H23 120.1 . . ?
C22 C23 C24 119.9(4) . . ?
C22 C23 H23 120.1 . . ?
C20 C21 H21 119.8 . . ?
C22 C21 C20 120.4(4) . . ?
C22 C21 H21 119.8 . . ?
C23 C22 H22 119.9 . . ?
C21 C22 C23 120.2(4) . . ?
C21 C22 H22 119.9 . . ?

loop_
_geom_bond_atom_site_label_1
_geom_bond_atom_site_label_2
_geom_bond_distance
_geom_bond_site_symmetry_2
_geom_bond_publ_flag
O2 C9 1.462(3) . ?
O2 C1 1.383(3) . ?
O1 N1 1.412(3) . ?
O1 C11 1.345(4) . ?
N1 C18 1.324(4) . ?
C10 C9 1.487(4) . ?
C10 C18 1.416(4) . ?
C10 C11 1.377(4) . ?
C9 H9 0.9800 . ?
C9 C7 1.550(4) . ?
C7 H7 0.9800 . ?
C7 C6 1.512(4) . ?
C7 C8 1.526(4) . ?
C1 C6 1.378(4) . ?
C1 C2 1.377(4) . ?
C6 C5 1.381(4) . ?
C18 C19 1.473(4) . ?
C19 C24 1.385(4) . ?
C19 C20 1.387(4) . ?
C2 H2 0.9300 . ?
C2 C3 1.386(4) . ?
C5 H5 0.9300 . ?
C5 C4 1.390(4) . ?
C11 C12 1.464(4) . ?
C12 C17 1.388(4) . ?
C12 C13 1.390(4) . ?
C17 H17 0.9300 . ?
C17 C16 1.372(4) . ?
C4 H4 0.9300 . ?
C4 C3 1.374(4) . ?
C3 H3 0.9300 . ?
C24 H24 0.9300 . ?
C24 C23 1.381(5) . ?
C13 H13 0.9300 . ?
C13 C14 1.376(5) . ?
C8 H8A 0.9600 . ?
C8 H8B 0.9600 . ?
C8 H8C 0.9600 . ?
C20 H20 0.9300 . ?
C20 C21 1.378(5) . ?
C16 H16 0.9300 . ?
C16 C15 1.381(5) . ?
C15 H15 0.9300 . ?
C15 C14 1.368(5) . ?
C14 H14 0.9300 . ?
C23 H23 0.9300 . ?
C23 C22 1.374(5) . ?
C21 H21 0.9300 . ?
C21 C22 1.366(5) . ?
C22 H22 0.9300 . ?
